data_4034209
loop_
_publ_author_name
'Oubaha, Hamid'
'Demitri, Nicola'
'Rault-Berthelot, Jo\"elle'
'Dubois, Philippe'
'Coulembier, Olivier'
'Bonifazi, Davide'

_publ_section_title
;
 Photoactive Boron-Nitrogen-Carbon Hybrids: From Azo-borazines to
 Polymeric Materials.
;
_journal_issue 14
_journal_name_full 'The Journal of organic chemistry'
_journal_page_first 9101
_journal_page_last 9116
_journal_paper_doi 10.1021/acs.joc.9b01046
_journal_volume 84
_journal_year 2019
_chemical_formula_moiety 'C78 H66 B3 N9'
_chemical_formula_sum 'C78 H66 B3 N9'
_chemical_formula_weight 1161.82
_chemical_name_common Azo-borazine-3
_space_group_crystal_system monoclinic
_space_group_IT_number 14
_space_group_name_Hall '-P 2ybc'
_space_group_name_H-M_alt 'P 1 21/c 1'
_atom_sites_solution_hydrogens geom
_atom_sites_solution_primary direct
_atom_sites_solution_secondary difmap
_audit_creation_method SHELXL-2018/3
_cell_angle_alpha 90
_cell_angle_beta 92.56(3)
_cell_angle_gamma 90
_cell_formula_units_Z 4
_cell_length_a 20.221(4)
_cell_length_b 20.797(4)
_cell_length_c 15.506(3)
_cell_measurement_reflns_used 1497
_cell_measurement_temperature 100(2)
_cell_measurement_theta_max 20.452
_cell_measurement_theta_min 0.993
_cell_volume 6514(2)
_computing_cell_refinement 'XDS (Kabsch, 2010)'
_computing_data_collection 'Elettra XRD1 Data Collection SW'
_computing_data_reduction 'XDS (Kabsch, 2010)'
_computing_molecular_graphics 'Ortep3 for Windows - Coot'
_computing_publication_material 'enCIFer - publCIF'
_computing_structure_refinement 'SHELXL-2018/3 (Sheldrick, 2015)'
_computing_structure_solution 'Sir2014 (Burla, 2015)'
_diffrn_ambient_temperature 100(2)
_diffrn_measured_fraction_theta_full 0.971
_diffrn_measured_fraction_theta_max 0.971
_diffrn_measurement_device_type
;
'Huber 4-circles Kappa Goniometer, Pilatus 2M detector'
;
_diffrn_measurement_method 'Rotating crystal'
_diffrn_radiation_type Synchrotron
_diffrn_radiation_wavelength 0.700
_diffrn_reflns_av_R_equivalents 0.0876
_diffrn_reflns_av_unetI/netI 0.0534
_diffrn_reflns_Laue_measured_fraction_full 0.971
_diffrn_reflns_Laue_measured_fraction_max 0.971
_diffrn_reflns_limit_h_max 23
_diffrn_reflns_limit_h_min -23
_diffrn_reflns_limit_k_max 24
_diffrn_reflns_limit_k_min -24
_diffrn_reflns_limit_l_max 18
_diffrn_reflns_limit_l_min -18
_diffrn_reflns_number 63056
_diffrn_reflns_point_group_measured_fraction_full 0.971
_diffrn_reflns_point_group_measured_fraction_max 0.971
_diffrn_reflns_theta_full 24.624
_diffrn_reflns_theta_max 24.624
_diffrn_reflns_theta_min 0.993
_diffrn_source 'Elettra Synchrotron - XRD1 BL'
_diffrn_standards_decay_% 0
_diffrn_standards_interval_count 0
_diffrn_standards_number 0
_exptl_absorpt_coefficient_mu 0.067
_exptl_absorpt_correction_type none
_exptl_crystal_colour Colourless
_exptl_crystal_density_diffrn 1.185
_exptl_crystal_description 'Thin plate'
_exptl_crystal_F_000 2448
_exptl_crystal_size_max 0.100
_exptl_crystal_size_mid 0.050
_exptl_crystal_size_min 0.050
_refine_diff_density_max 0.607
_refine_diff_density_min -0.650
_refine_diff_density_rms 0.067
_refine_ls_extinction_coef 0.0108(14)
_refine_ls_extinction_expression Fc^*^=kFc[1+0.001xFc^2^\l^3^/sin(2\q)]^-1/4^
_refine_ls_extinction_method 'SHELXL-2018/3 (Sheldrick 2018)'
_refine_ls_goodness_of_fit_ref 1.040
_refine_ls_hydrogen_treatment constr
_refine_ls_matrix_type full
_refine_ls_number_parameters 832
_refine_ls_number_reflns 11189
_refine_ls_number_restraints 153
_refine_ls_restrained_S_all 1.050
_refine_ls_R_factor_all 0.1509
_refine_ls_R_factor_gt 0.1017
_refine_ls_shift/su_max 0.023
_refine_ls_shift/su_mean 0.000
_refine_ls_structure_factor_coef Fsqd
_refine_ls_weighting_details 'w=1/[\s^2^(Fo^2^)+(0.1813P)^2^+6.6961P] where P=(Fo^2^+2Fc^2^)/3'
_refine_ls_weighting_scheme calc
_refine_ls_wR_factor_gt 0.2874
_refine_ls_wR_factor_ref 0.3449
_reflns_Friedel_coverage 0.000
_reflns_number_gt 6541
_reflns_number_total 11189
_reflns_threshold_expression 'I > 2\s(I)'
_cod_data_source_file jo9b01046_si_004.cif
_cod_data_source_block AzoBN3
_cod_original_sg_symbol_H-M 'P 21/c'
_cod_database_code 4034209
_shelx_shelxl_version_number 2018/3
_shelx_space_group_comment
;
The symmetry employed for this shelxl refinement is uniquely defined
by the following loop, which should always be used as a source of
symmetry information in preference to the above space-group names.
They are only intended as comments.
;
_shelx_estimated_absorpt_t_min 0.993
_shelx_estimated_absorpt_t_max 0.997

loop_
_space_group_symop_operation_xyz
'x, y, z'
'-x, y+1/2, -z+1/2'
'-x, -y, -z'
'x, -y-1/2, z-1/2'

loop_
_atom_site_label
_atom_site_type_symbol
_atom_site_fract_x
_atom_site_fract_y
_atom_site_fract_z
_atom_site_U_iso_or_equiv
_atom_site_adp_type
_atom_site_occupancy
_atom_site_site_symmetry_order
_atom_site_calc_flag
_atom_site_refinement_flags_posn
_atom_site_refinement_flags_adp
_atom_site_refinement_flags_occupancy
_atom_site_disorder_assembly
_atom_site_disorder_group
N1A_1 N 0.37755(18) 0.07750(16) 0.8061(2) 0.0588(9) Uani 1 1 d . . . . .
C1A_1 C 0.3063(3) 0.0677(2) 0.8003(3) 0.0680(13) Uani 1 1 d . . . . .
C2A_1 C 0.2712(3) 0.0628(2) 0.7222(4) 0.0793(15) Uani 1 1 d . . . . .
H2A_1 H 0.293219 0.065341 0.669458 0.095 Uiso 1 1 calc R U . . .
C3A_1 C 0.2027(3) 0.0541(3) 0.7221(5) 0.100(2) Uani 1 1 d . . . . .
H3A_1 H 0.178298 0.050194 0.668561 0.120 Uiso 1 1 calc R U . . .
C4A_1 C 0.1699(3) 0.0509(3) 0.7971(5) 0.104(2) Uani 1 1 d . . . . .
H4A_1 H 0.123325 0.044704 0.795424 0.125 Uiso 1 1 calc R U . . .
C5A_1 C 0.2046(3) 0.0568(3) 0.8750(4) 0.0867(16) Uani 1 1 d . . . . .
H5A_1 H 0.181880 0.055728 0.927304 0.104 Uiso 1 1 calc R U . . .
C6A_1 C 0.2721(3) 0.0641(2) 0.8769(4) 0.0732(13) Uani 1 1 d . . . . .
H6A_1 H 0.296029 0.066876 0.930906 0.088 Uiso 1 1 calc R U . . .
B1A_1 B 0.4221(3) 0.0332(2) 0.7678(3) 0.0583(13) Uani 1 1 d . . . . .
C7A_1 C 0.3964(2) -0.0195(2) 0.7012(3) 0.0634(12) Uani 1 1 d . . . . .
C8A_1 C 0.4019(2) -0.0066(2) 0.6127(3) 0.0623(12) Uani 1 1 d . . . . .
C9A_1 C 0.3732(2) -0.0467(2) 0.5511(3) 0.0619(11) Uani 1 1 d . . . . .
H9A_1 H 0.377359 -0.036850 0.491750 0.074 Uiso 1 1 calc R U . . .
C10A_1 C 0.3381(2) -0.1016(2) 0.5736(3) 0.0628(12) Uani 1 1 d . . . . .
C11A_1 C 0.3343(2) -0.1156(2) 0.6603(3) 0.0628(12) Uani 1 1 d . . . . .
H11A_1 H 0.312154 -0.153695 0.676645 0.075 Uiso 1 1 calc R U . . .
C12A_1 C 0.3619(2) -0.0756(2) 0.7246(3) 0.0623(11) Uani 1 1 d . . . . .
C13A_1 C 0.4372(3) 0.0535(2) 0.5830(3) 0.0700(13) Uani 1 1 d . . . . .
H13A_1 H 0.423116 0.090542 0.616615 0.105 Uiso 1 1 calc R U . . .
H13B_1 H 0.426197 0.060884 0.521645 0.105 Uiso 1 1 calc R U . . .
H13C_1 H 0.485183 0.047723 0.591679 0.105 Uiso 1 1 calc R U . . .
C14A_1 C 0.3526(3) -0.0921(2) 0.8177(3) 0.0717(13) Uani 1 1 d . . . . .
H14A_1 H 0.358590 -0.053335 0.853189 0.108 Uiso 1 1 calc R U . . .
H14B_1 H 0.385156 -0.124576 0.836733 0.108 Uiso 1 1 calc R U . . .
H14C_1 H 0.307820 -0.109067 0.823970 0.108 Uiso 1 1 calc R U . . .
C15A_1 C 0.3034(2) -0.1412(2) 0.5052(3) 0.0633(11) Uani 1 1 d . . . . .
C16A_1 C 0.2715(3) -0.1114(3) 0.4350(3) 0.0754(14) Uani 1 1 d . . . . .
H16A_1 H 0.274590 -0.066044 0.429301 0.091 Uiso 1 1 calc R U . . .
C17A_1 C 0.2355(3) -0.1456(3) 0.3739(4) 0.0943(19) Uani 1 1 d . . . . .
H17A_1 H 0.213193 -0.123922 0.327236 0.113 Uiso 1 1 calc R U . . .
C18A_1 C 0.2318(3) -0.2105(3) 0.3801(3) 0.0843(16) Uani 1 1 d . U . . .
C19A_1 C 0.2646(3) -0.2422(3) 0.4478(4) 0.0848(16) Uani 1 1 d . U . . .
H19A_1 H 0.263112 -0.287825 0.450855 0.102 Uiso 1 1 calc R U . . .
C20A_1 C 0.2998(3) -0.2075(2) 0.5113(4) 0.0783(15) Uani 1 1 d . . . . .
H20A_1 H 0.321214 -0.229214 0.558633 0.094 Uiso 1 1 calc R U . . .
N2A_1 N 0.1867(3) -0.2385(3) 0.3154(4) 0.1018(16) Uani 1 1 d . . . . .
N3A_1 N 0.1931(3) -0.2965(2) 0.3118(4) 0.0700(15) Uani 0.75 1 d D . P A 1
C21A_1 C 0.1436(2) -0.3246(2) 0.2506(3) 0.0637(16) Uani 0.75 1 d DG . P A 1
C22A_1 C 0.0834(2) -0.2955(2) 0.2282(4) 0.097(3) Uani 0.75 1 d DG . P A 1
H22A_1 H 0.073296 -0.254358 0.250701 0.116 Uiso 0.75 1 calc R U P A 1
C23A_1 C 0.0379(2) -0.3267(2) 0.1730(4) 0.116(3) Uani 0.75 1 d G . P A 1
H23A_1 H -0.003326 -0.306896 0.157670 0.139 Uiso 0.75 1 calc R U P A 1
C24A_1 C 0.0526(3) -0.3870(2) 0.1401(4) 0.102(3) Uani 0.75 1 d G . P A 1
H24A_1 H 0.021511 -0.408298 0.102287 0.122 Uiso 0.75 1 calc R U P A 1
C25A_1 C 0.1129(3) -0.4160(2) 0.1624(4) 0.113(3) Uani 0.75 1 d G . P A 1
H25A_1 H 0.122971 -0.457163 0.139935 0.136 Uiso 0.75 1 calc R U P A 1
C26A_1 C 0.1584(2) -0.3848(2) 0.2177(4) 0.091(2) Uani 0.75 1 d DG . P A 1
H26A_1 H 0.199594 -0.404625 0.232967 0.110 Uiso 0.75 1 calc R U P A 1
N3D_1 N 0.1930(8) -0.2690(9) 0.2727(11) 0.067(4) Uiso 0.25 1 d D . P A 2
C21D_1 C 0.1578(6) -0.3117(6) 0.2150(9) 0.076(7) Uiso 0.25 1 d DG . P A 2
C22D_1 C 0.1224(7) -0.3516(8) 0.2682(9) 0.098(9) Uiso 0.25 1 d DG . P A 2
H22D_1 H 0.123988 -0.344559 0.328834 0.118 Uiso 0.25 1 calc R U P A 2
C23D_1 C 0.0846(9) -0.4016(9) 0.2328(10) 0.159(14) Uiso 0.25 1 d G . P A 2
H23D_1 H 0.060412 -0.428844 0.269144 0.191 Uiso 0.25 1 calc R U P A 2
C24D_1 C 0.0823(9) -0.4119(8) 0.1441(10) 0.114(12) Uiso 0.25 1 d G . P A 2
H24D_1 H 0.056456 -0.446101 0.119879 0.136 Uiso 0.25 1 calc R U P A 2
C25D_1 C 0.1177(9) -0.3721(8) 0.0909(9) 0.106(8) Uiso 0.25 1 d G . P A 2
H25D_1 H 0.116075 -0.379072 0.030303 0.127 Uiso 0.25 1 calc R U P A 2
C26D_1 C 0.1554(8) -0.3220(8) 0.1264(9) 0.128(10) Uiso 0.25 1 d DG . P A 2
H26D_1 H 0.179651 -0.294785 0.089991 0.154 Uiso 0.25 1 calc R U P A 2
N1B_1 N 0.49204(19) 0.04261(16) 0.7872(2) 0.0587(9) Uani 1 1 d . . . . .
C1B_1 C 0.5378(2) -0.0043(2) 0.7564(3) 0.0613(12) Uani 1 1 d . . . . .
C2B_1 C 0.5325(3) -0.0680(2) 0.7819(3) 0.0666(13) Uani 1 1 d . . . . .
H2B_1 H 0.498772 -0.080015 0.819417 0.080 Uiso 1 1 calc R U . . .
C3B_1 C 0.5755(3) -0.1138(2) 0.7537(3) 0.0780(15) Uani 1 1 d . . . . .
H3B_1 H 0.570917 -0.157307 0.771284 0.094 Uiso 1 1 calc R U . . .
C4B_1 C 0.6243(3) -0.0971(3) 0.7008(4) 0.0802(15) Uani 1 1 d . . . . .
H4B_1 H 0.653677 -0.129064 0.681081 0.096 Uiso 1 1 calc R U . . .
C5B_1 C 0.6317(3) -0.0332(3) 0.6751(3) 0.0773(14) Uani 1 1 d . . . . .
H5B_1 H 0.666334 -0.021231 0.638826 0.093 Uiso 1 1 calc R U . . .
C6B_1 C 0.5876(3) 0.0127(2) 0.7035(3) 0.0670(12) Uani 1 1 d . . . . .
H6B_1 H 0.592021 0.056218 0.686127 0.080 Uiso 1 1 calc R U . . .
B1B_1 B 0.5181(3) 0.0960(2) 0.8381(3) 0.0592(13) Uani 1 1 d . . . . .
C7B_1 C 0.5945(2) 0.10318(19) 0.8618(3) 0.0596(11) Uani 1 1 d . . . . .
C8B_1 C 0.6243(2) 0.06195(19) 0.9258(3) 0.0590(11) Uani 1 1 d . . . . .
C9B_1 C 0.6906(2) 0.0679(2) 0.9474(3) 0.0645(12) Uani 1 1 d . . . . .
H9B_1 H 0.709825 0.039788 0.989777 0.077 Uiso 1 1 calc R U . . .
C10B_1 C 0.7310(2) 0.1132(2) 0.9099(3) 0.0655(12) Uani 1 1 d . . . . .
C11B_1 C 0.7015(2) 0.1532(2) 0.8473(3) 0.0649(12) Uani 1 1 d . . . . .
H11B_1 H 0.727817 0.184625 0.820473 0.078 Uiso 1 1 calc R U . . .
C12B_1 C 0.6349(2) 0.1485(2) 0.8231(3) 0.0605(11) Uani 1 1 d . . . . .
C13B_1 C 0.5834(2) 0.0135(2) 0.9702(3) 0.0666(12) Uani 1 1 d . . . . .
H13D_1 H 0.541900 0.033451 0.986660 0.100 Uiso 1 1 calc R U . . .
H13E_1 H 0.607793 -0.002256 1.021951 0.100 Uiso 1 1 calc R U . . .
H13F_1 H 0.573515 -0.022581 0.930990 0.100 Uiso 1 1 calc R U . . .
C14B_1 C 0.6074(3) 0.1933(2) 0.7540(3) 0.0687(13) Uani 1 1 d . . . . .
H14D_1 H 0.564376 0.177265 0.731662 0.103 Uiso 1 1 calc R U . . .
H14E_1 H 0.638005 0.195550 0.706813 0.103 Uiso 1 1 calc R U . . .
H14F_1 H 0.601853 0.236332 0.778474 0.103 Uiso 1 1 calc R U . . .
C15B_1 C 0.8028(3) 0.1171(2) 0.9366(3) 0.0727(14) Uani 1 1 d . . . . .
C16B_1 C 0.8249(3) 0.0952(3) 1.0185(4) 0.0910(17) Uani 1 1 d . . . . .
H16B_1 H 0.793633 0.080653 1.058125 0.109 Uiso 1 1 calc R U . . .
C17B_1 C 0.8908(3) 0.0944(3) 1.0421(4) 0.0980(19) Uani 1 1 d . . . . .
H17B_1 H 0.904861 0.077494 1.096787 0.118 Uiso 1 1 calc DR U . . .
C18B_1 C 0.9370(3) 0.1179(3) 0.9878(4) 0.0814(15) Uani 1 1 d . . . . .
C19B_1 C 0.9154(3) 0.1444(3) 0.9093(4) 0.0946(18) Uani 1 1 d . . . . .
H19B_1 H 0.946470 0.163186 0.872569 0.113 Uiso 1 1 calc R U . . .
C20B_1 C 0.8497(3) 0.1435(3) 0.8846(4) 0.0891(17) Uani 1 1 d . . . . .
H20B_1 H 0.835784 0.161376 0.830401 0.107 Uiso 1 1 calc R U . . .
N2B_1 N 1.0064(2) 0.1192(2) 1.0086(3) 0.0852(13) Uani 1 1 d . . . . .
N3B_1 N 1.0240(2) 0.0817(2) 1.0684(3) 0.0839(13) Uani 1 1 d D . . . .
C21B_1 C 1.0934(3) 0.0850(3) 1.0908(4) 0.0781(14) Uani 1 1 d D . . . .
C22B_1 C 1.1194(3) 0.0329(3) 1.1391(4) 0.1000(19) Uani 1 1 d D . . . .
H22B_1 H 1.091693 -0.001716 1.154514 0.120 Uiso 1 1 calc R U . . .
C23B_1 C 1.1864(3) 0.0329(3) 1.1639(4) 0.0984(19) Uani 1 1 d . . . . .
H23B_1 H 1.204814 -0.002438 1.195546 0.118 Uiso 1 1 calc R U . . .
C24B_1 C 1.2257(3) 0.0830(3) 1.1432(4) 0.0915(17) Uani 1 1 d . . . . .
H24B_1 H 1.271134 0.082897 1.161459 0.110 Uiso 1 1 calc R U . . .
C25B_1 C 1.2002(3) 0.1337(3) 1.0961(4) 0.0971(19) Uani 1 1 d . . . . .
H25B_1 H 1.228145 0.168431 1.081931 0.117 Uiso 1 1 calc R U . . .
C26B_1 C 1.1342(3) 0.1347(3) 1.0692(4) 0.0901(17) Uani 1 1 d D . . . .
H26B_1 H 1.116997 0.169726 1.035754 0.108 Uiso 1 1 calc R U . . .
N1C_1 N 0.47068(18) 0.14214(16) 0.8671(2) 0.0576(9) Uani 1 1 d . . . . .
C1C_1 C 0.4949(2) 0.1967(2) 0.9178(3) 0.0589(11) Uani 1 1 d . . . . .
C2C_1 C 0.4864(2) 0.2588(2) 0.8864(3) 0.0616(11) Uani 1 1 d . . . . .
H2C_1 H 0.467189 0.265713 0.830153 0.074 Uiso 1 1 calc R U . . .
C3C_1 C 0.5060(2) 0.3109(2) 0.9378(3) 0.0707(13) Uani 1 1 d . . . . .
H3C_1 H 0.498981 0.353391 0.916892 0.085 Uiso 1 1 calc R U . . .
C4C_1 C 0.5354(3) 0.3014(2) 1.0183(3) 0.0706(13) Uani 1 1 d . . . . .
H4C_1 H 0.548692 0.337219 1.052945 0.085 Uiso 1 1 calc R U . . .
C5C_1 C 0.5456(3) 0.2396(2) 1.0486(3) 0.0719(13) Uani 1 1 d . . . . .
H5C_1 H 0.566494 0.232702 1.103921 0.086 Uiso 1 1 calc R U . . .
C6C_1 C 0.5253(2) 0.1874(2) 0.9980(3) 0.0655(12) Uani 1 1 d . . . . .
H6C_1 H 0.532468 0.144977 1.019044 0.079 Uiso 1 1 calc R U . . .
B1C_1 B 0.4007(3) 0.1360(2) 0.8500(3) 0.0593(13) Uani 1 1 d . . . . .
C7C_1 C 0.3497(2) 0.1904(2) 0.8707(3) 0.0585(11) Uani 1 1 d . . . . .
C8C_1 C 0.3181(2) 0.2238(2) 0.8015(3) 0.0627(12) Uani 1 1 d . . . . .
C9C_1 C 0.2719(2) 0.2714(2) 0.8173(3) 0.0647(12) Uani 1 1 d . . . . .
H9C_1 H 0.249022 0.291875 0.770005 0.078 Uiso 1 1 calc R U . . .
C10C_1 C 0.2584(2) 0.2898(2) 0.9011(3) 0.0673(12) Uani 1 1 d . . . . .
C11C_1 C 0.2900(3) 0.2576(2) 0.9691(3) 0.0697(13) Uani 1 1 d . . . . .
H11C_1 H 0.281463 0.269815 1.026601 0.084 Uiso 1 1 calc R U . . .
C12C_1 C 0.3344(3) 0.2073(2) 0.9551(3) 0.0662(12) Uani 1 1 d . . . . .
C13C_1 C 0.3360(3) 0.2120(2) 0.7098(3) 0.0730(13) Uani 1 1 d . . . . .
H13G_1 H 0.305165 0.180766 0.683019 0.110 Uiso 1 1 calc R U . . .
H13H_1 H 0.381225 0.194967 0.709145 0.110 Uiso 1 1 calc R U . . .
H13I_1 H 0.333436 0.252452 0.677532 0.110 Uiso 1 1 calc R U . . .
C14C_1 C 0.3665(3) 0.1733(2) 1.0321(3) 0.0741(14) Uani 1 1 d . . . . .
H14G_1 H 0.392111 0.136549 1.012340 0.111 Uiso 1 1 calc R U . . .
H14H_1 H 0.332178 0.158099 1.069837 0.111 Uiso 1 1 calc R U . . .
H14I_1 H 0.395983 0.203151 1.064012 0.111 Uiso 1 1 calc R U . . .
C15C_1 C 0.2167(2) 0.34597(17) 0.9140(3) 0.065(3) Uani 0.75 1 d G . P B 1
C16C_1 C 0.1612(2) 0.35694(19) 0.8598(3) 0.080(2) Uani 0.75 1 d G . P B 1
H16C_1 H 0.147375 0.325417 0.818522 0.097 Uiso 0.75 1 calc R U P B 1
C17C_1 C 0.1260(2) 0.4140(2) 0.8661(3) 0.093(2) Uani 0.75 1 d G . P B 1
H17C_1 H 0.088122 0.421534 0.829053 0.111 Uiso 0.75 1 calc R U P B 1
C18C_1 C 0.1463(3) 0.4602(2) 0.9265(4) 0.090(2) Uani 0.75 1 d G . P B 1
C19C_1 C 0.2018(3) 0.44919(19) 0.9807(3) 0.091(2) Uani 0.75 1 d G . P B 1
H19C_1 H 0.215667 0.480716 1.021987 0.109 Uiso 0.75 1 calc R U P B 1
C20C_1 C 0.2370(2) 0.3921(2) 0.9744(3) 0.0742(18) Uani 0.75 1 d G . P B 1
H20C_1 H 0.274921 0.384599 1.011458 0.089 Uiso 0.75 1 calc R U P B 1
N2C_1 N 0.1195(4) 0.5233(3) 0.9332(6) 0.102(2) Uani 0.75 1 d . . P B 1
N3C_1 N 0.0737(4) 0.5333(4) 0.8875(8) 0.121(4) Uani 0.75 1 d D . P B 1
C21C_1 C 0.0436(4) 0.5943(3) 0.8825(5) 0.128(3) Uani 0.75 1 d DG U P B 1
C22C_1 C 0.0689(3) 0.6453(3) 0.9316(5) 0.122(3) Uani 0.75 1 d DG U P B 1
H22C_1 H 0.106826 0.639201 0.969125 0.146 Uiso 0.75 1 calc R U P B 1
C23C_1 C 0.0387(4) 0.7053(3) 0.9259(5) 0.142(3) Uani 0.75 1 d G U P B 1
H23C_1 H 0.055976 0.740172 0.959450 0.171 Uiso 0.75 1 calc R U P B 1
C24C_1 C -0.0168(4) 0.7143(3) 0.8710(6) 0.153(3) Uani 0.75 1 d G U P B 1
H24C_1 H -0.037445 0.755263 0.867105 0.184 Uiso 0.75 1 calc R U P B 1
C25C_1 C -0.0421(4) 0.6633(4) 0.8219(6) 0.158(3) Uani 0.75 1 d G U P B 1
H25C_1 H -0.080016 0.669383 0.784435 0.190 Uiso 0.75 1 calc R U P B 1
C26C_1 C -0.0119(4) 0.6033(4) 0.8277(5) 0.151(3) Uani 0.75 1 d DG U P B 1
H26C_1 H -0.029167 0.568411 0.794110 0.182 Uiso 0.75 1 calc R U P B 1
C15E_1 C 0.2056(12) 0.3491(11) 0.9196(18) 0.116(15) Uiso 0.25 1 d G . P B 2
C16E_1 C 0.1583(13) 0.3463(10) 0.9818(15) 0.139(11) Uiso 0.25 1 d G . P B 2
H16E_1 H 0.157811 0.311086 1.020752 0.167 Uiso 0.25 1 calc R U P B 2
C17E_1 C 0.1116(11) 0.3951(12) 0.9869(14) 0.136(11) Uiso 0.25 1 d G . P B 2
H17E_1 H 0.079264 0.393189 1.029446 0.163 Uiso 0.25 1 calc R U P B 2
C18E_1 C 0.1123(10) 0.4466(10) 0.9299(16) 0.099(10) Uiso 0.25 1 d G . P B 2
C19E_1 C 0.1596(12) 0.4494(11) 0.8677(15) 0.115(10) Uiso 0.25 1 d G . P B 2
H19E_1 H 0.160091 0.484609 0.828736 0.138 Uiso 0.25 1 calc R U P B 2
C20E_1 C 0.2063(11) 0.4006(13) 0.8625(15) 0.159(14) Uiso 0.25 1 d G . P B 2
H20E_1 H 0.238639 0.402507 0.820041 0.190 Uiso 0.25 1 calc R U P B 2
N2E_1 N 0.0686(13) 0.5016(12) 0.9376(15) 0.089(6) Uiso 0.25 1 d . . P B 2
N3E_1 N 0.0556(11) 0.5244(10) 0.8509(16) 0.090(8) Uiso 0.25 1 d D . P B 2
C21E_1 C 0.0095(8) 0.5772(8) 0.8484(14) 0.140(4) Uiso 0.25 1 d DG U P B 2
C22E_1 C -0.0025(11) 0.6088(11) 0.7702(12) 0.142(4) Uiso 0.25 1 d DG U P B 2
H22E_1 H 0.019195 0.595095 0.720320 0.170 Uiso 0.25 1 calc R U P B 2
C23E_1 C -0.0462(12) 0.6604(12) 0.7651(14) 0.151(4) Uiso 0.25 1 d G U P B 2
H23E_1 H -0.054370 0.681949 0.711696 0.181 Uiso 0.25 1 calc R U P B 2
C24E_1 C -0.0779(10) 0.6804(10) 0.8381(17) 0.157(4) Uiso 0.25 1 d G U P B 2
H24E_1 H -0.107792 0.715637 0.834630 0.188 Uiso 0.25 1 calc R U P B 2
C25E_1 C -0.0660(11) 0.6488(11) 0.9163(14) 0.145(4) Uiso 0.25 1 d G U P B 2
H25E_1 H -0.087650 0.662472 0.966190 0.173 Uiso 0.25 1 calc R U P B 2
C26E_1 C -0.0223(11) 0.5972(10) 0.9214(12) 0.127(4) Uiso 0.25 1 d DG U P B 2
H26E_1 H -0.014085 0.575619 0.974816 0.153 Uiso 0.25 1 calc R U P B 2

loop_
_atom_site_aniso_label
_atom_site_aniso_U_11
_atom_site_aniso_U_22
_atom_site_aniso_U_33
_atom_site_aniso_U_23
_atom_site_aniso_U_13
_atom_site_aniso_U_12
N1A_1 0.071(2) 0.0506(19) 0.053(2) 0.0017(16) -0.0154(17) -0.0062(17)
C1A_1 0.077(3) 0.050(2) 0.075(3) 0.002(2) -0.020(3) -0.006(2)
C2A_1 0.087(4) 0.069(3) 0.079(3) -0.001(3) -0.028(3) -0.006(3)
C3A_1 0.082(4) 0.113(5) 0.101(5) -0.014(4) -0.038(4) -0.004(3)
C4A_1 0.086(4) 0.110(5) 0.116(6) 0.001(4) -0.011(4) -0.018(4)
C5A_1 0.082(4) 0.072(3) 0.106(4) 0.001(3) -0.005(3) -0.004(3)
C6A_1 0.079(4) 0.058(3) 0.081(4) 0.001(2) -0.007(3) -0.006(2)
B1A_1 0.075(3) 0.044(2) 0.055(3) 0.011(2) -0.016(2) -0.009(2)
C7A_1 0.079(3) 0.050(2) 0.059(3) 0.003(2) -0.017(2) -0.005(2)
C8A_1 0.082(3) 0.046(2) 0.056(3) 0.0036(19) -0.019(2) -0.006(2)
C9A_1 0.082(3) 0.050(2) 0.053(2) 0.0026(19) -0.016(2) -0.002(2)
C10A_1 0.075(3) 0.051(2) 0.061(3) -0.002(2) -0.022(2) -0.002(2)
C11A_1 0.081(3) 0.047(2) 0.059(3) 0.0039(19) -0.018(2) -0.006(2)
C12A_1 0.076(3) 0.048(2) 0.061(3) 0.0016(19) -0.017(2) -0.003(2)
C13A_1 0.088(3) 0.055(3) 0.065(3) 0.008(2) -0.021(2) -0.016(2)
C14A_1 0.097(4) 0.057(3) 0.060(3) 0.003(2) -0.021(2) -0.014(2)
C15A_1 0.068(3) 0.060(3) 0.061(3) -0.005(2) -0.012(2) -0.009(2)
C16A_1 0.083(3) 0.078(3) 0.064(3) -0.001(2) -0.021(2) -0.014(3)
C17A_1 0.113(5) 0.096(4) 0.070(3) 0.004(3) -0.035(3) -0.035(3)
C18A_1 0.093(4) 0.097(4) 0.061(3) -0.014(3) -0.020(3) -0.019(3)
C19A_1 0.090(4) 0.063(3) 0.101(4) -0.019(3) -0.004(3) -0.019(3)
C20A_1 0.089(4) 0.056(3) 0.087(4) -0.010(2) -0.023(3) -0.008(2)
N2A_1 0.121(4) 0.092(4) 0.090(4) -0.012(3) -0.020(3) -0.018(3)
N3A_1 0.086(4) 0.039(3) 0.083(4) 0.013(3) -0.008(3) 0.004(2)
C21A_1 0.070(4) 0.066(4) 0.053(4) -0.003(3) -0.013(3) -0.014(3)
C22A_1 0.091(6) 0.075(5) 0.119(6) -0.022(4) -0.045(5) 0.006(4)
C23A_1 0.114(7) 0.088(6) 0.140(8) -0.026(6) -0.057(6) 0.010(5)
C24A_1 0.118(7) 0.078(5) 0.105(6) -0.016(4) -0.057(5) -0.010(5)
C25A_1 0.109(7) 0.082(5) 0.143(8) -0.037(5) -0.049(6) -0.002(5)
C26A_1 0.085(5) 0.084(5) 0.102(6) -0.023(4) -0.031(4) 0.000(4)
N1B_1 0.076(3) 0.0442(18) 0.054(2) 0.0011(15) -0.0158(17) -0.0026(16)
C1B_1 0.081(3) 0.048(2) 0.053(2) -0.0048(19) -0.020(2) -0.002(2)
C2B_1 0.090(3) 0.048(2) 0.060(3) -0.006(2) -0.024(2) -0.002(2)
C3B_1 0.105(4) 0.058(3) 0.069(3) -0.006(2) -0.030(3) 0.000(3)
C4B_1 0.103(4) 0.068(3) 0.067(3) -0.007(3) -0.023(3) 0.017(3)
C5B_1 0.090(4) 0.078(3) 0.062(3) -0.004(2) -0.018(3) 0.013(3)
C6B_1 0.083(3) 0.055(3) 0.061(3) -0.001(2) -0.016(2) 0.000(2)
B1B_1 0.082(4) 0.046(3) 0.048(3) -0.001(2) -0.015(2) -0.002(2)
C7B_1 0.082(3) 0.045(2) 0.051(2) -0.0026(18) -0.016(2) -0.001(2)
C8B_1 0.076(3) 0.045(2) 0.055(2) -0.0020(18) -0.011(2) 0.0012(19)
C9B_1 0.076(3) 0.052(2) 0.064(3) 0.008(2) -0.019(2) -0.002(2)
C10B_1 0.072(3) 0.058(3) 0.065(3) 0.005(2) -0.016(2) -0.002(2)
C11B_1 0.075(3) 0.056(3) 0.062(3) 0.009(2) -0.016(2) -0.010(2)
C12B_1 0.072(3) 0.050(2) 0.058(2) 0.0002(19) -0.014(2) -0.001(2)
C13B_1 0.080(3) 0.055(2) 0.063(3) 0.009(2) -0.018(2) -0.003(2)
C14B_1 0.080(3) 0.056(3) 0.067(3) 0.008(2) -0.023(2) -0.005(2)
C15B_1 0.076(3) 0.063(3) 0.076(3) 0.014(2) -0.027(3) -0.008(2)
C16B_1 0.084(4) 0.097(4) 0.090(4) 0.023(3) -0.023(3) -0.014(3)
C17B_1 0.086(4) 0.108(5) 0.096(4) 0.030(4) -0.033(3) -0.016(3)
C18B_1 0.074(4) 0.081(3) 0.087(4) 0.017(3) -0.024(3) -0.010(3)
C19B_1 0.077(4) 0.103(4) 0.100(4) 0.033(4) -0.024(3) -0.018(3)
C20B_1 0.084(4) 0.088(4) 0.092(4) 0.032(3) -0.027(3) -0.012(3)
N2B_1 0.082(3) 0.084(3) 0.088(3) 0.011(2) -0.027(2) -0.007(2)
N3B_1 0.081(3) 0.084(3) 0.084(3) 0.011(2) -0.025(2) -0.004(2)
C21B_1 0.076(3) 0.078(3) 0.078(3) 0.001(3) -0.021(3) -0.003(3)
C22B_1 0.094(4) 0.088(4) 0.115(5) 0.025(4) -0.030(4) -0.003(3)
C23B_1 0.092(4) 0.093(4) 0.107(5) 0.010(4) -0.032(3) 0.008(3)
C24B_1 0.087(4) 0.087(4) 0.098(4) -0.001(3) -0.030(3) 0.001(3)
C25B_1 0.074(4) 0.095(4) 0.120(5) 0.014(4) -0.023(3) -0.009(3)
C26B_1 0.088(4) 0.078(4) 0.102(4) 0.009(3) -0.022(3) 0.001(3)
N1C_1 0.072(2) 0.0446(18) 0.054(2) -0.0001(15) -0.0175(17) -0.0025(16)
C1C_1 0.068(3) 0.049(2) 0.059(2) -0.0025(19) -0.014(2) -0.0038(19)
C2C_1 0.068(3) 0.050(2) 0.066(3) 0.000(2) -0.014(2) -0.001(2)
C3C_1 0.079(3) 0.049(2) 0.082(3) -0.006(2) -0.018(3) 0.003(2)
C4C_1 0.083(3) 0.053(3) 0.074(3) -0.012(2) -0.019(2) -0.003(2)
C5C_1 0.086(3) 0.062(3) 0.066(3) -0.008(2) -0.024(2) 0.001(2)
C6C_1 0.085(3) 0.047(2) 0.062(3) -0.003(2) -0.019(2) 0.001(2)
B1C_1 0.075(4) 0.048(3) 0.054(3) 0.004(2) -0.012(2) -0.006(2)
C7C_1 0.067(3) 0.051(2) 0.056(2) -0.0005(19) -0.015(2) -0.0057(19)
C8C_1 0.077(3) 0.050(2) 0.059(3) 0.0015(19) -0.017(2) -0.005(2)
C9C_1 0.076(3) 0.054(2) 0.062(3) 0.002(2) -0.021(2) -0.003(2)
C10C_1 0.079(3) 0.056(3) 0.065(3) 0.001(2) -0.012(2) -0.002(2)
C11C_1 0.089(3) 0.059(3) 0.060(3) -0.004(2) -0.010(2) 0.001(2)
C12C_1 0.080(3) 0.056(3) 0.061(3) -0.002(2) -0.012(2) -0.003(2)
C13C_1 0.097(4) 0.061(3) 0.060(3) 0.008(2) -0.015(2) 0.003(2)
C14C_1 0.096(4) 0.065(3) 0.060(3) 0.001(2) -0.014(2) 0.007(3)
C15C_1 0.087(5) 0.044(3) 0.062(4) -0.001(3) -0.005(3) 0.008(3)
C16C_1 0.083(5) 0.057(4) 0.100(5) -0.013(4) -0.013(4) 0.017(3)
C17C_1 0.092(6) 0.069(5) 0.116(6) 0.002(4) -0.003(5) 0.018(4)
C18C_1 0.113(7) 0.054(4) 0.103(7) -0.017(4) 0.019(6) 0.013(4)
C19C_1 0.123(7) 0.061(4) 0.088(5) -0.011(4) -0.004(5) 0.015(4)
C20C_1 0.102(5) 0.055(4) 0.065(4) -0.007(3) -0.005(3) 0.006(3)
N2C_1 0.096(5) 0.073(4) 0.138(7) -0.002(4) 0.007(5) 0.015(4)
N3C_1 0.094(6) 0.093(6) 0.172(10) -0.048(7) -0.040(7) 0.030(5)
C21C_1 0.127(4) 0.107(4) 0.147(5) -0.010(4) -0.012(4) 0.014(4)
C22C_1 0.128(6) 0.079(4) 0.159(6) -0.017(5) 0.017(5) 0.021(4)
C23C_1 0.156(7) 0.097(5) 0.175(7) -0.016(6) 0.007(6) 0.019(5)
C24C_1 0.159(5) 0.124(5) 0.175(5) -0.009(5) -0.012(5) 0.019(5)
C25C_1 0.158(4) 0.146(4) 0.170(5) -0.006(4) -0.005(4) 0.020(4)
C26C_1 0.152(4) 0.136(4) 0.163(4) -0.007(4) -0.010(4) 0.017(4)

loop_
_atom_type_symbol
_atom_type_description
_atom_type_scat_dispersion_real
_atom_type_scat_dispersion_imag
_atom_type_scat_source
C C 0.0030 0.0016 'International Tables Vol C Tables 4.2.6.8 and 6.1.1.4'
H H 0.0000 0.0000 'International Tables Vol C Tables 4.2.6.8 and 6.1.1.4'
B B 0.0015 0.0007 'International Tables Vol C Tables 4.2.6.8 and 6.1.1.4'
N N 0.0059 0.0032 'International Tables Vol C Tables 4.2.6.8 and 6.1.1.4'

loop_
_geom_angle_atom_site_label_1
_geom_angle_atom_site_label_2
_geom_angle_atom_site_label_3
_geom_angle
_geom_angle_site_symmetry_1
_geom_angle_site_symmetry_3
B1A_1 N1A_1 C1A_1 121.6(4) . .
B1A_1 N1A_1 B1C_1 122.2(4) . .
C1A_1 N1A_1 B1C_1 116.2(4) . .
C2A_1 C1A_1 C6A_1 119.1(5) . .
C2A_1 C1A_1 N1A_1 122.2(5) . .
C6A_1 C1A_1 N1A_1 118.7(4) . .
C1A_1 C2A_1 C3A_1 118.8(6) . .
C1A_1 C2A_1 H2A_1 120.6 . .
C3A_1 C2A_1 H2A_1 120.6 . .
C4A_1 C3A_1 C2A_1 121.6(6) . .
C4A_1 C3A_1 H3A_1 119.2 . .
C2A_1 C3A_1 H3A_1 119.2 . .
C3A_1 C4A_1 C5A_1 119.8(6) . .
C3A_1 C4A_1 H4A_1 120.1 . .
C5A_1 C4A_1 H4A_1 120.1 . .
C6A_1 C5A_1 C4A_1 119.8(6) . .
C6A_1 C5A_1 H5A_1 120.1 . .
C4A_1 C5A_1 H5A_1 120.1 . .
C5A_1 C6A_1 C1A_1 121.0(5) . .
C5A_1 C6A_1 H6A_1 119.5 . .
C1A_1 C6A_1 H6A_1 119.5 . .
N1A_1 B1A_1 N1B_1 117.0(4) . .
N1A_1 B1A_1 C7A_1 121.5(4) . .
N1B_1 B1A_1 C7A_1 121.3(4) . .
C8A_1 C7A_1 C12A_1 118.0(4) . .
C8A_1 C7A_1 B1A_1 117.9(4) . .
C12A_1 C7A_1 B1A_1 123.8(4) . .
C9A_1 C8A_1 C7A_1 120.8(4) . .
C9A_1 C8A_1 C13A_1 118.5(4) . .
C7A_1 C8A_1 C13A_1 120.7(4) . .
C8A_1 C9A_1 C10A_1 121.6(4) . .
C8A_1 C9A_1 H9A_1 119.2 . .
C10A_1 C9A_1 H9A_1 119.2 . .
C11A_1 C10A_1 C9A_1 117.9(4) . .
C11A_1 C10A_1 C15A_1 122.1(4) . .
C9A_1 C10A_1 C15A_1 120.0(4) . .
C10A_1 C11A_1 C12A_1 122.2(4) . .
C10A_1 C11A_1 H11A_1 118.9 . .
C12A_1 C11A_1 H11A_1 118.9 . .
C11A_1 C12A_1 C7A_1 119.5(4) . .
C11A_1 C12A_1 C14A_1 119.1(4) . .
C7A_1 C12A_1 C14A_1 121.3(4) . .
C8A_1 C13A_1 H13A_1 109.5 . .
C8A_1 C13A_1 H13B_1 109.5 . .
H13A_1 C13A_1 H13B_1 109.5 . .
C8A_1 C13A_1 H13C_1 109.5 . .
H13A_1 C13A_1 H13C_1 109.5 . .
H13B_1 C13A_1 H13C_1 109.5 . .
C12A_1 C14A_1 H14A_1 109.5 . .
C12A_1 C14A_1 H14B_1 109.5 . .
H14A_1 C14A_1 H14B_1 109.5 . .
C12A_1 C14A_1 H14C_1 109.5 . .
H14A_1 C14A_1 H14C_1 109.5 . .
H14B_1 C14A_1 H14C_1 109.5 . .
C20A_1 C15A_1 C16A_1 118.4(4) . .
C20A_1 C15A_1 C10A_1 121.7(4) . .
C16A_1 C15A_1 C10A_1 119.9(4) . .
C17A_1 C16A_1 C15A_1 121.7(5) . .
C17A_1 C16A_1 H16A_1 119.2 . .
C15A_1 C16A_1 H16A_1 119.2 . .
C18A_1 C17A_1 C16A_1 119.9(5) . .
C18A_1 C17A_1 H17A_1 120.0 . .
C16A_1 C17A_1 H17A_1 120.0 . .
C17A_1 C18A_1 C19A_1 120.2(5) . .
C17A_1 C18A_1 N2A_1 112.8(5) . .
C19A_1 C18A_1 N2A_1 126.8(6) . .
C18A_1 C19A_1 C20A_1 120.1(5) . .
C18A_1 C19A_1 H19A_1 119.9 . .
C20A_1 C19A_1 H19A_1 119.9 . .
C15A_1 C20A_1 C19A_1 119.7(5) . .
C15A_1 C20A_1 H20A_1 120.1 . .
C19A_1 C20A_1 H20A_1 120.1 . .
N3D_1 N2A_1 C18A_1 131.7(12) . .
N3A_1 N2A_1 C18A_1 111.4(6) . .
N2A_1 N3A_1 C21A_1 110.6(5) . .
C22A_1 C21A_1 C26A_1 120.0 . .
C22A_1 C21A_1 N3A_1 123.6(3) . .
C26A_1 C21A_1 N3A_1 116.3(3) . .
C23A_1 C22A_1 C21A_1 120.0 . .
C23A_1 C22A_1 H22A_1 120.0 . .
C21A_1 C22A_1 H22A_1 120.0 . .
C22A_1 C23A_1 C24A_1 120.0 . .
C22A_1 C23A_1 H23A_1 120.0 . .
C24A_1 C23A_1 H23A_1 120.0 . .
C23A_1 C24A_1 C25A_1 120.0 . .
C23A_1 C24A_1 H24A_1 120.0 . .
C25A_1 C24A_1 H24A_1 120.0 . .
C26A_1 C25A_1 C24A_1 120.0 . .
C26A_1 C25A_1 H25A_1 120.0 . .
C24A_1 C25A_1 H25A_1 120.0 . .
C25A_1 C26A_1 C21A_1 120.0 . .
C25A_1 C26A_1 H26A_1 120.0 . .
C21A_1 C26A_1 H26A_1 120.0 . .
N2A_1 N3D_1 C21D_1 142.2(15) . .
C22D_1 C21D_1 C26D_1 120.0 . .
C22D_1 C21D_1 N3D_1 104.7(10) . .
C26D_1 C21D_1 N3D_1 135.2(10) . .
C23D_1 C22D_1 C21D_1 120.0 . .
C23D_1 C22D_1 H22D_1 120.0 . .
C21D_1 C22D_1 H22D_1 120.0 . .
C24D_1 C23D_1 C22D_1 120.0 . .
C24D_1 C23D_1 H23D_1 120.0 . .
C22D_1 C23D_1 H23D_1 120.0 . .
C23D_1 C24D_1 C25D_1 120.0 . .
C23D_1 C24D_1 H24D_1 120.0 . .
C25D_1 C24D_1 H24D_1 120.0 . .
C26D_1 C25D_1 C24D_1 120.0 . .
C26D_1 C25D_1 H25D_1 120.0 . .
C24D_1 C25D_1 H25D_1 120.0 . .
C25D_1 C26D_1 C21D_1 120.0 . .
C25D_1 C26D_1 H26D_1 120.0 . .
C21D_1 C26D_1 H26D_1 120.0 . .
C1B_1 N1B_1 B1A_1 118.5(3) . .
C1B_1 N1B_1 B1B_1 118.5(4) . .
B1A_1 N1B_1 B1B_1 123.0(4) . .
C6B_1 C1B_1 C2B_1 118.9(5) . .
C6B_1 C1B_1 N1B_1 121.6(4) . .
C2B_1 C1B_1 N1B_1 119.6(5) . .
C3B_1 C2B_1 C1B_1 121.0(5) . .
C3B_1 C2B_1 H2B_1 119.5 . .
C1B_1 C2B_1 H2B_1 119.5 . .
C4B_1 C3B_1 C2B_1 120.1(5) . .
C4B_1 C3B_1 H3B_1 119.9 . .
C2B_1 C3B_1 H3B_1 119.9 . .
C3B_1 C4B_1 C5B_1 120.4(5) . .
C3B_1 C4B_1 H4B_1 119.8 . .
C5B_1 C4B_1 H4B_1 119.8 . .
C6B_1 C5B_1 C4B_1 118.9(6) . .
C6B_1 C5B_1 H5B_1 120.5 . .
C4B_1 C5B_1 H5B_1 120.5 . .
C1B_1 C6B_1 C5B_1 120.8(5) . .
C1B_1 C6B_1 H6B_1 119.6 . .
C5B_1 C6B_1 H6B_1 119.6 . .
N1C_1 B1B_1 N1B_1 116.7(4) . .
N1C_1 B1B_1 C7B_1 121.5(4) . .
N1B_1 B1B_1 C7B_1 121.8(4) . .
C12B_1 C7B_1 C8B_1 117.8(4) . .
C12B_1 C7B_1 B1B_1 123.2(4) . .
C8B_1 C7B_1 B1B_1 119.0(4) . .
C9B_1 C8B_1 C7B_1 119.6(4) . .
C9B_1 C8B_1 C13B_1 120.4(4) . .
C7B_1 C8B_1 C13B_1 120.1(4) . .
C8B_1 C9B_1 C10B_1 123.0(4) . .
C8B_1 C9B_1 H9B_1 118.5 . .
C10B_1 C9B_1 H9B_1 118.5 . .
C9B_1 C10B_1 C11B_1 117.1(4) . .
C9B_1 C10B_1 C15B_1 120.2(4) . .
C11B_1 C10B_1 C15B_1 122.8(4) . .
C12B_1 C11B_1 C10B_1 121.8(4) . .
C12B_1 C11B_1 H11B_1 119.1 . .
C10B_1 C11B_1 H11B_1 119.1 . .
C11B_1 C12B_1 C7B_1 120.7(4) . .
C11B_1 C12B_1 C14B_1 118.2(4) . .
C7B_1 C12B_1 C14B_1 121.1(4) . .
C8B_1 C13B_1 H13D_1 109.5 . .
C8B_1 C13B_1 H13E_1 109.5 . .
H13D_1 C13B_1 H13E_1 109.5 . .
C8B_1 C13B_1 H13F_1 109.5 . .
H13D_1 C13B_1 H13F_1 109.5 . .
H13E_1 C13B_1 H13F_1 109.5 . .
C12B_1 C14B_1 H14D_1 109.5 . .
C12B_1 C14B_1 H14E_1 109.5 . .
H14D_1 C14B_1 H14E_1 109.5 . .
C12B_1 C14B_1 H14F_1 109.5 . .
H14D_1 C14B_1 H14F_1 109.5 . .
H14E_1 C14B_1 H14F_1 109.5 . .
C20B_1 C15B_1 C16B_1 117.1(5) . .
C20B_1 C15B_1 C10B_1 122.9(4) . .
C16B_1 C15B_1 C10B_1 120.0(5) . .
C17B_1 C16B_1 C15B_1 120.9(6) . .
C17B_1 C16B_1 H16B_1 119.5 . .
C15B_1 C16B_1 H16B_1 119.5 . .
C16B_1 C17B_1 C18B_1 120.9(5) . .
C16B_1 C17B_1 H17B_1 119.5 . .
C18B_1 C17B_1 H17B_1 119.5 . .
C17B_1 C18B_1 C19B_1 118.8(5) . .
C17B_1 C18B_1 N2B_1 123.9(5) . .
C19B_1 C18B_1 N2B_1 117.2(5) . .
C20B_1 C19B_1 C18B_1 120.2(6) . .
C20B_1 C19B_1 H19B_1 119.9 . .
C18B_1 C19B_1 H19B_1 119.9 . .
C19B_1 C20B_1 C15B_1 121.7(5) . .
C19B_1 C20B_1 H20B_1 119.2 . .
C15B_1 C20B_1 H20B_1 119.2 . .
N3B_1 N2B_1 C18B_1 113.6(5) . .
N2B_1 N3B_1 C21B_1 113.1(5) . .
C26B_1 C21B_1 C22B_1 119.8(5) . .
C26B_1 C21B_1 N3B_1 124.7(5) . .
C22B_1 C21B_1 N3B_1 115.5(5) . .
C23B_1 C22B_1 C21B_1 118.9(6) . .
C23B_1 C22B_1 H22B_1 120.5 . .
C21B_1 C22B_1 H22B_1 120.5 . .
C24B_1 C23B_1 C22B_1 120.4(6) . .
C24B_1 C23B_1 H23B_1 119.8 . .
C22B_1 C23B_1 H23B_1 119.8 . .
C23B_1 C24B_1 C25B_1 120.5(6) . .
C23B_1 C24B_1 H24B_1 119.8 . .
C25B_1 C24B_1 H24B_1 119.8 . .
C24B_1 C25B_1 C26B_1 120.6(6) . .
C24B_1 C25B_1 H25B_1 119.7 . .
C26B_1 C25B_1 H25B_1 119.7 . .
C21B_1 C26B_1 C25B_1 119.8(5) . .
C21B_1 C26B_1 H26B_1 120.1 . .
C25B_1 C26B_1 H26B_1 120.1 . .
B1C_1 N1C_1 B1B_1 123.2(4) . .
B1C_1 N1C_1 C1C_1 118.4(4) . .
B1B_1 N1C_1 C1C_1 118.4(4) . .
C6C_1 C1C_1 C2C_1 119.4(4) . .
C6C_1 C1C_1 N1C_1 120.4(4) . .
C2C_1 C1C_1 N1C_1 120.2(4) . .
C1C_1 C2C_1 C3C_1 119.7(4) . .
C1C_1 C2C_1 H2C_1 120.1 . .
C3C_1 C2C_1 H2C_1 120.1 . .
C4C_1 C3C_1 C2C_1 120.6(4) . .
C4C_1 C3C_1 H3C_1 119.7 . .
C2C_1 C3C_1 H3C_1 119.7 . .
C3C_1 C4C_1 C5C_1 119.6(4) . .
C3C_1 C4C_1 H4C_1 120.2 . .
C5C_1 C4C_1 H4C_1 120.2 . .
C4C_1 C5C_1 C6C_1 119.9(4) . .
C4C_1 C5C_1 H5C_1 120.0 . .
C6C_1 C5C_1 H5C_1 120.0 . .
C1C_1 C6C_1 C5C_1 120.6(4) . .
C1C_1 C6C_1 H6C_1 119.7 . .
C5C_1 C6C_1 H6C_1 119.7 . .
N1C_1 B1C_1 N1A_1 117.0(4) . .
N1C_1 B1C_1 C7C_1 123.3(4) . .
N1A_1 B1C_1 C7C_1 119.6(4) . .
C12C_1 C7C_1 C8C_1 118.5(4) . .
C12C_1 C7C_1 B1C_1 122.9(4) . .
C8C_1 C7C_1 B1C_1 118.6(4) . .
C9C_1 C8C_1 C7C_1 120.2(4) . .
C9C_1 C8C_1 C13C_1 118.4(4) . .
C7C_1 C8C_1 C13C_1 121.4(4) . .
C10C_1 C9C_1 C8C_1 121.4(4) . .
C10C_1 C9C_1 H9C_1 119.3 . .
C8C_1 C9C_1 H9C_1 119.3 . .
C11C_1 C10C_1 C9C_1 118.4(4) . .
C11C_1 C10C_1 C15C_1 122.2(4) . .
C9C_1 C10C_1 C15C_1 119.0(4) . .
C11C_1 C10C_1 C15E_1 120.4(10) . .
C9C_1 C10C_1 C15E_1 121.2(10) . .
C10C_1 C11C_1 C12C_1 121.4(5) . .
C10C_1 C11C_1 H11C_1 119.3 . .
C12C_1 C11C_1 H11C_1 119.3 . .
C11C_1 C12C_1 C7C_1 120.0(4) . .
C11C_1 C12C_1 C14C_1 118.9(4) . .
C7C_1 C12C_1 C14C_1 121.1(4) . .
C8C_1 C13C_1 H13G_1 109.5 . .
C8C_1 C13C_1 H13H_1 109.5 . .
H13G_1 C13C_1 H13H_1 109.5 . .
C8C_1 C13C_1 H13I_1 109.5 . .
H13G_1 C13C_1 H13I_1 109.5 . .
H13H_1 C13C_1 H13I_1 109.5 . .
C12C_1 C14C_1 H14G_1 109.5 . .
C12C_1 C14C_1 H14H_1 109.5 . .
H14G_1 C14C_1 H14H_1 109.5 . .
C12C_1 C14C_1 H14I_1 109.5 . .
H14G_1 C14C_1 H14I_1 109.5 . .
H14H_1 C14C_1 H14I_1 109.5 . .
C16C_1 C15C_1 C20C_1 120.0 . .
C16C_1 C15C_1 C10C_1 120.2(3) . .
C20C_1 C15C_1 C10C_1 119.4(3) . .
C15C_1 C16C_1 C17C_1 120.0 . .
C15C_1 C16C_1 H16C_1 120.0 . .
C17C_1 C16C_1 H16C_1 120.0 . .
C16C_1 C17C_1 C18C_1 120.0 . .
C16C_1 C17C_1 H17C_1 120.0 . .
C18C_1 C17C_1 H17C_1 120.0 . .
C19C_1 C18C_1 C17C_1 120.0 . .
C19C_1 C18C_1 N2C_1 114.0(5) . .
C17C_1 C18C_1 N2C_1 125.6(5) . .
C20C_1 C19C_1 C18C_1 120.0 . .
C20C_1 C19C_1 H19C_1 120.0 . .
C18C_1 C19C_1 H19C_1 120.0 . .
C19C_1 C20C_1 C15C_1 120.0 . .
C19C_1 C20C_1 H20C_1 120.0 . .
C15C_1 C20C_1 H20C_1 120.0 . .
N3C_1 N2C_1 C18C_1 114.6(7) . .
N2C_1 N3C_1 C21C_1 121.7(8) . .
C22C_1 C21C_1 C26C_1 120.0 . .
C22C_1 C21C_1 N3C_1 120.7(6) . .
C26C_1 C21C_1 N3C_1 119.3(6) . .
C21C_1 C22C_1 C23C_1 120.0 . .
C21C_1 C22C_1 H22C_1 120.0 . .
C23C_1 C22C_1 H22C_1 120.0 . .
C24C_1 C23C_1 C22C_1 120.0 . .
C24C_1 C23C_1 H23C_1 120.0 . .
C22C_1 C23C_1 H23C_1 120.0 . .
C25C_1 C24C_1 C23C_1 120.0 . .
C25C_1 C24C_1 H24C_1 120.0 . .
C23C_1 C24C_1 H24C_1 120.0 . .
C26C_1 C25C_1 C24C_1 120.0 . .
C26C_1 C25C_1 H25C_1 120.0 . .
C24C_1 C25C_1 H25C_1 120.0 . .
C25C_1 C26C_1 C21C_1 120.0 . .
C25C_1 C26C_1 H26C_1 120.0 . .
C21C_1 C26C_1 H26C_1 120.0 . .
C16E_1 C15E_1 C20E_1 120.0 . .
C16E_1 C15E_1 C10C_1 123.7(16) . .
C20E_1 C15E_1 C10C_1 115.9(16) . .
C17E_1 C16E_1 C15E_1 120.0 . .
C17E_1 C16E_1 H16E_1 120.0 . .
C15E_1 C16E_1 H16E_1 120.0 . .
C18E_1 C17E_1 C16E_1 120.0 . .
C18E_1 C17E_1 C25E_1 147(2) . 3_567
C16E_1 C17E_1 C25E_1 93(2) . 3_567
C18E_1 C17E_1 H17E_1 120.0 . .
C16E_1 C17E_1 H17E_1 120.0 . .
C25E_1 C17E_1 H17E_1 27.4 3_567 .
C17E_1 C18E_1 C19E_1 120.0 . .
C17E_1 C18E_1 N2E_1 122.1(18) . .
C19E_1 C18E_1 N2E_1 117.7(18) . .
C20E_1 C19E_1 C18E_1 120.0 . .
C20E_1 C19E_1 H19E_1 120.0 . .
C18E_1 C19E_1 H19E_1 120.0 . .
C19E_1 C20E_1 C15E_1 120.0 . .
C19E_1 C20E_1 H20E_1 120.0 . .
C15E_1 C20E_1 H20E_1 120.0 . .
N3E_1 N2E_1 C18E_1 105.6(19) . .
C21E_1 N3E_1 N2E_1 111.6(19) . .
C22E_1 C21E_1 C26E_1 120.0 . .
C22E_1 C21E_1 N3E_1 118.1(15) . .
C26E_1 C21E_1 N3E_1 121.9(15) . .
C23E_1 C22E_1 C21E_1 120.0 . .
C23E_1 C22E_1 H22E_1 120.0 . .
C21E_1 C22E_1 H22E_1 120.0 . .
C22E_1 C23E_1 C24E_1 120.0 . .
C22E_1 C23E_1 H23E_1 120.0 . .
C24E_1 C23E_1 H23E_1 120.0 . .
C23E_1 C24E_1 C25E_1 120.0 . .
C23E_1 C24E_1 H24E_1 120.0 . .
C25E_1 C24E_1 H24E_1 120.0 . .
C24E_1 C25E_1 C26E_1 120.0 . .
C24E_1 C25E_1 H25E_1 120.0 . .
C26E_1 C25E_1 H25E_1 120.0 . .
C17E_1 C25E_1 H25E_1 44.4 3_567 .
C25E_1 C26E_1 C21E_1 120.0 . .
C25E_1 C26E_1 H26E_1 120.0 . .
C21E_1 C26E_1 H26E_1 120.0 . .

loop_
_geom_bond_atom_site_label_1
_geom_bond_atom_site_label_2
_geom_bond_distance
_geom_bond_site_symmetry_2
N1A_1 B1A_1 1.435(7) .
N1A_1 C1A_1 1.454(6) .
N1A_1 B1C_1 1.461(6) .
C1A_1 C2A_1 1.380(7) .
C1A_1 C6A_1 1.402(8) .
C2A_1 C3A_1 1.397(9) .
C2A_1 H2A_1 0.9500 .
C3A_1 C4A_1 1.365(10) .
C3A_1 H3A_1 0.9500 .
C4A_1 C5A_1 1.374(9) .
C4A_1 H4A_1 0.9500 .
C5A_1 C6A_1 1.373(8) .
C5A_1 H5A_1 0.9500 .
C6A_1 H6A_1 0.9500 .
B1A_1 N1B_1 1.446(6) .
B1A_1 C7A_1 1.579(6) .
C7A_1 C8A_1 1.407(6) .
C7A_1 C12A_1 1.415(6) .
C8A_1 C9A_1 1.378(6) .
C8A_1 C13A_1 1.521(6) .
C9A_1 C10A_1 1.397(6) .
C9A_1 H9A_1 0.9500 .
C10A_1 C11A_1 1.380(6) .
C10A_1 C15A_1 1.494(6) .
C11A_1 C12A_1 1.397(6) .
C11A_1 H11A_1 0.9500 .
C12A_1 C14A_1 1.504(7) .
C13A_1 H13A_1 0.9800 .
C13A_1 H13B_1 0.9800 .
C13A_1 H13C_1 0.9800 .
C14A_1 H14A_1 0.9800 .
C14A_1 H14B_1 0.9800 .
C14A_1 H14C_1 0.9800 .
C15A_1 C20A_1 1.384(7) .
C15A_1 C16A_1 1.386(7) .
C16A_1 C17A_1 1.368(7) .
C16A_1 H16A_1 0.9500 .
C17A_1 C18A_1 1.355(8) .
C17A_1 H17A_1 0.9500 .
C18A_1 C19A_1 1.384(8) .
C18A_1 N2A_1 1.448(7) .
C19A_1 C20A_1 1.391(7) .
C19A_1 H19A_1 0.9500 .
C20A_1 H20A_1 0.9500 .
N2A_1 N3D_1 0.930(16) .
N2A_1 N3A_1 1.215(7) .
N3A_1 C21A_1 1.468(6) .
C21A_1 C22A_1 1.3900 .
C21A_1 C26A_1 1.3900 .
C22A_1 C23A_1 1.3900 .
C22A_1 H22A_1 0.9500 .
C23A_1 C24A_1 1.3900 .
C23A_1 H23A_1 0.9500 .
C24A_1 C25A_1 1.3900 .
C24A_1 H24A_1 0.9500 .
C25A_1 C26A_1 1.3900 .
C25A_1 H25A_1 0.9500 .
C26A_1 H26A_1 0.9500 .
N3D_1 C21D_1 1.427(15) .
C21D_1 C22D_1 1.3900 .
C21D_1 C26D_1 1.3900 .
C22D_1 C23D_1 1.3900 .
C22D_1 H22D_1 0.9500 .
C23D_1 C24D_1 1.3900 .
C23D_1 H23D_1 0.9500 .
C24D_1 C25D_1 1.3900 .
C24D_1 H24D_1 0.9500 .
C25D_1 C26D_1 1.3900 .
C25D_1 H25D_1 0.9500 .
C26D_1 H26D_1 0.9500 .
N1B_1 C1B_1 1.440(6) .
N1B_1 B1B_1 1.449(6) .
C1B_1 C6B_1 1.373(7) .
C1B_1 C2B_1 1.388(6) .
C2B_1 C3B_1 1.374(7) .
C2B_1 H2B_1 0.9500 .
C3B_1 C4B_1 1.358(8) .
C3B_1 H3B_1 0.9500 .
C4B_1 C5B_1 1.398(8) .
C4B_1 H4B_1 0.9500 .
C5B_1 C6B_1 1.391(7) .
C5B_1 H5B_1 0.9500 .
C6B_1 H6B_1 0.9500 .
B1B_1 N1C_1 1.442(7) .
B1B_1 C7B_1 1.579(7) .
C7B_1 C12B_1 1.400(6) .
C7B_1 C8B_1 1.425(6) .
C8B_1 C9B_1 1.372(6) .
C8B_1 C13B_1 1.492(6) .
C9B_1 C10B_1 1.390(7) .
C9B_1 H9B_1 0.9500 .
C10B_1 C11B_1 1.392(6) .
C10B_1 C15B_1 1.493(7) .
C11B_1 C12B_1 1.385(6) .
C11B_1 H11B_1 0.9500 .
C12B_1 C14B_1 1.510(6) .
C13B_1 H13D_1 0.9800 .
C13B_1 H13E_1 0.9800 .
C13B_1 H13F_1 0.9800 .
C14B_1 H14D_1 0.9800 .
C14B_1 H14E_1 0.9800 .
C14B_1 H14F_1 0.9800 .
C15B_1 C20B_1 1.385(8) .
C15B_1 C16B_1 1.405(7) .
C16B_1 C17B_1 1.365(8) .
C16B_1 H16B_1 0.9500 .
C17B_1 C18B_1 1.375(8) .
C17B_1 H17B_1 0.9500 .
C18B_1 C19B_1 1.389(8) .
C18B_1 N2B_1 1.425(7) .
C19B_1 C20B_1 1.367(8) .
C19B_1 H19B_1 0.9500 .
C20B_1 H20B_1 0.9500 .
N2B_1 N3B_1 1.252(6) .
N3B_1 C21B_1 1.433(6) .
C21B_1 C26B_1 1.373(8) .
C21B_1 C22B_1 1.405(8) .
C22B_1 C23B_1 1.392(8) .
C22B_1 H22B_1 0.9500 .
C23B_1 C24B_1 1.357(9) .
C23B_1 H23B_1 0.9500 .
C24B_1 C25B_1 1.370(8) .
C24B_1 H24B_1 0.9500 .
C25B_1 C26B_1 1.381(8) .
C25B_1 H25B_1 0.9500 .
C26B_1 H26B_1 0.9500 .
N1C_1 B1C_1 1.434(6) .
N1C_1 C1C_1 1.453(5) .
C1C_1 C6C_1 1.376(6) .
C1C_1 C2C_1 1.388(6) .
C2C_1 C3C_1 1.391(6) .
C2C_1 H2C_1 0.9500 .
C3C_1 C4C_1 1.373(7) .
C3C_1 H3C_1 0.9500 .
C4C_1 C5C_1 1.382(7) .
C4C_1 H4C_1 0.9500 .
C5C_1 C6C_1 1.389(6) .
C5C_1 H5C_1 0.9500 .
C6C_1 H6C_1 0.9500 .
B1C_1 C7C_1 1.573(7) .
C7C_1 C12C_1 1.404(7) .
C7C_1 C8C_1 1.407(6) .
C8C_1 C9C_1 1.393(7) .
C8C_1 C13C_1 1.503(7) .
C9C_1 C10C_1 1.392(7) .
C9C_1 H9C_1 0.9500 .
C10C_1 C11C_1 1.382(6) .
C10C_1 C15C_1 1.460(6) .
C10C_1 C15E_1 1.664(18) .
C11C_1 C12C_1 1.402(7) .
C11C_1 H11C_1 0.9500 .
C12C_1 C14C_1 1.508(6) .
C13C_1 H13G_1 0.9800 .
C13C_1 H13H_1 0.9800 .
C13C_1 H13I_1 0.9800 .
C14C_1 H14G_1 0.9800 .
C14C_1 H14H_1 0.9800 .
C14C_1 H14I_1 0.9800 .
C15C_1 C16C_1 1.3900 .
C15C_1 C20C_1 1.3900 .
C16C_1 C17C_1 1.3900 .
C16C_1 H16C_1 0.9500 .
C17C_1 C18C_1 1.3900 .
C17C_1 H17C_1 0.9500 .
C18C_1 C19C_1 1.3900 .
C18C_1 N2C_1 1.427(7) .
C19C_1 C20C_1 1.3900 .
C19C_1 H19C_1 0.9500 .
C20C_1 H20C_1 0.9500 .
N2C_1 N3C_1 1.160(11) .
N3C_1 C21C_1 1.407(8) .
C21C_1 C22C_1 1.3900 .
C21C_1 C26C_1 1.3900 .
C22C_1 C23C_1 1.3900 .
C22C_1 H22C_1 0.9500 .
C23C_1 C24C_1 1.3900 .
C23C_1 H23C_1 0.9500 .
C24C_1 C25C_1 1.3900 .
C24C_1 H24C_1 0.9500 .
C25C_1 C26C_1 1.3900 .
C25C_1 H25C_1 0.9500 .
C26C_1 H26C_1 0.9500 .
C15E_1 C16E_1 1.3900 .
C15E_1 C20E_1 1.3900 .
C16E_1 C17E_1 1.3900 .
C16E_1 H16E_1 0.9500 .
C17E_1 C18E_1 1.3900 .
C17E_1 C25E_1 2.02(7) 3_567
C17E_1 H17E_1 0.9500 .
C18E_1 C19E_1 1.3900 .
C18E_1 N2E_1 1.45(3) .
C19E_1 C20E_1 1.3900 .
C19E_1 H19E_1 0.9500 .
C20E_1 H20E_1 0.9500 .
N2E_1 N3E_1 1.44(3) .
N3E_1 C21E_1 1.439(15) .
C21E_1 C22E_1 1.3900 .
C21E_1 C26E_1 1.3900 .
C22E_1 C23E_1 1.3900 .
C22E_1 H22E_1 0.9500 .
C23E_1 C24E_1 1.3900 .
C23E_1 H23E_1 0.9500 .
C24E_1 C25E_1 1.3900 .
C24E_1 H24E_1 0.9500 .
C25E_1 C26E_1 1.3900 .
C25E_1 H25E_1 0.9500 .
C26E_1 H26E_1 0.9500 .

loop_
_geom_torsion_atom_site_label_1
_geom_torsion_atom_site_label_2
_geom_torsion_atom_site_label_3
_geom_torsion_atom_site_label_4
_geom_torsion
_geom_torsion_site_symmetry_1
_geom_torsion_site_symmetry_4
B1A_1 N1A_1 C1A_1 C2A_1 -58.0(6) . .
B1C_1 N1A_1 C1A_1 C2A_1 119.8(5) . .
B1A_1 N1A_1 C1A_1 C6A_1 123.0(5) . .
B1C_1 N1A_1 C1A_1 C6A_1 -59.2(5) . .
C6A_1 C1A_1 C2A_1 C3A_1 -0.4(7) . .
N1A_1 C1A_1 C2A_1 C3A_1 -179.4(5) . .
C1A_1 C2A_1 C3A_1 C4A_1 0.7(9) . .
C2A_1 C3A_1 C4A_1 C5A_1 0.3(11) . .
C3A_1 C4A_1 C5A_1 C6A_1 -1.6(10) . .
C4A_1 C5A_1 C6A_1 C1A_1 1.9(8) . .
C2A_1 C1A_1 C6A_1 C5A_1 -0.9(7) . .
N1A_1 C1A_1 C6A_1 C5A_1 178.1(4) . .
C1A_1 N1A_1 B1A_1 N1B_1 -171.9(4) . .
B1C_1 N1A_1 B1A_1 N1B_1 10.4(6) . .
C1A_1 N1A_1 B1A_1 C7A_1 13.4(6) . .
B1C_1 N1A_1 B1A_1 C7A_1 -164.3(4) . .
N1A_1 B1A_1 C7A_1 C8A_1 98.7(5) . .
N1B_1 B1A_1 C7A_1 C8A_1 -75.8(5) . .
N1A_1 B1A_1 C7A_1 C12A_1 -74.2(6) . .
N1B_1 B1A_1 C7A_1 C12A_1 111.3(5) . .
C12A_1 C7A_1 C8A_1 C9A_1 1.5(7) . .
B1A_1 C7A_1 C8A_1 C9A_1 -171.9(5) . .
C12A_1 C7A_1 C8A_1 C13A_1 178.9(4) . .
B1A_1 C7A_1 C8A_1 C13A_1 5.5(7) . .
C7A_1 C8A_1 C9A_1 C10A_1 -0.4(7) . .
C13A_1 C8A_1 C9A_1 C10A_1 -177.9(4) . .
C8A_1 C9A_1 C10A_1 C11A_1 -1.6(7) . .
C8A_1 C9A_1 C10A_1 C15A_1 175.4(4) . .
C9A_1 C10A_1 C11A_1 C12A_1 2.5(7) . .
C15A_1 C10A_1 C11A_1 C12A_1 -174.4(5) . .
C10A_1 C11A_1 C12A_1 C7A_1 -1.5(7) . .
C10A_1 C11A_1 C12A_1 C14A_1 176.6(5) . .
C8A_1 C7A_1 C12A_1 C11A_1 -0.6(7) . .
B1A_1 C7A_1 C12A_1 C11A_1 172.4(4) . .
C8A_1 C7A_1 C12A_1 C14A_1 -178.6(4) . .
B1A_1 C7A_1 C12A_1 C14A_1 -5.7(7) . .
C11A_1 C10A_1 C15A_1 C20A_1 -38.9(7) . .
C9A_1 C10A_1 C15A_1 C20A_1 144.2(5) . .
C11A_1 C10A_1 C15A_1 C16A_1 138.3(5) . .
C9A_1 C10A_1 C15A_1 C16A_1 -38.6(7) . .
C20A_1 C15A_1 C16A_1 C17A_1 1.7(9) . .
C10A_1 C15A_1 C16A_1 C17A_1 -175.7(6) . .
C15A_1 C16A_1 C17A_1 C18A_1 -1.5(10) . .
C16A_1 C17A_1 C18A_1 C19A_1 -0.3(10) . .
C16A_1 C17A_1 C18A_1 N2A_1 174.2(6) . .
C17A_1 C18A_1 C19A_1 C20A_1 2.0(9) . .
N2A_1 C18A_1 C19A_1 C20A_1 -171.7(6) . .
C16A_1 C15A_1 C20A_1 C19A_1 0.0(8) . .
C10A_1 C15A_1 C20A_1 C19A_1 177.3(5) . .
C18A_1 C19A_1 C20A_1 C15A_1 -1.8(9) . .
C17A_1 C18A_1 N2A_1 N3D_1 121.8(19) . .
C19A_1 C18A_1 N2A_1 N3D_1 -64(2) . .
C17A_1 C18A_1 N2A_1 N3A_1 167.5(6) . .
C19A_1 C18A_1 N2A_1 N3A_1 -18.5(10) . .
C18A_1 N2A_1 N3A_1 C21A_1 175.7(5) . .
N2A_1 N3A_1 C21A_1 C22A_1 -24.5(7) . .
N2A_1 N3A_1 C21A_1 C26A_1 158.5(5) . .
C26A_1 C21A_1 C22A_1 C23A_1 0.0 . .
N3A_1 C21A_1 C22A_1 C23A_1 -176.9(5) . .
C21A_1 C22A_1 C23A_1 C24A_1 0.0 . .
C22A_1 C23A_1 C24A_1 C25A_1 0.0 . .
C23A_1 C24A_1 C25A_1 C26A_1 0.0 . .
C24A_1 C25A_1 C26A_1 C21A_1 0.0 . .
C22A_1 C21A_1 C26A_1 C25A_1 0.0 . .
N3A_1 C21A_1 C26A_1 C25A_1 177.1(5) . .
C18A_1 N2A_1 N3D_1 C21D_1 163.9(18) . .
N2A_1 N3D_1 C21D_1 C22D_1 -59(3) . .
N2A_1 N3D_1 C21D_1 C26D_1 125(3) . .
C26D_1 C21D_1 C22D_1 C23D_1 0.0 . .
N3D_1 C21D_1 C22D_1 C23D_1 -176.8(7) . .
C21D_1 C22D_1 C23D_1 C24D_1 0.0 . .
C22D_1 C23D_1 C24D_1 C25D_1 0.0 . .
C23D_1 C24D_1 C25D_1 C26D_1 0.0 . .
C24D_1 C25D_1 C26D_1 C21D_1 0.0 . .
C22D_1 C21D_1 C26D_1 C25D_1 0.0 . .
N3D_1 C21D_1 C26D_1 C25D_1 175.7(10) . .
N1A_1 B1A_1 N1B_1 C1B_1 174.4(4) . .
C7A_1 B1A_1 N1B_1 C1B_1 -10.8(6) . .
N1A_1 B1A_1 N1B_1 B1B_1 -3.8(6) . .
C7A_1 B1A_1 N1B_1 B1B_1 170.9(4) . .
B1A_1 N1B_1 C1B_1 C6B_1 122.2(5) . .
B1B_1 N1B_1 C1B_1 C6B_1 -59.5(5) . .
B1A_1 N1B_1 C1B_1 C2B_1 -59.2(5) . .
B1B_1 N1B_1 C1B_1 C2B_1 119.1(4) . .
C6B_1 C1B_1 C2B_1 C3B_1 -1.3(6) . .
N1B_1 C1B_1 C2B_1 C3B_1 -179.9(4) . .
C1B_1 C2B_1 C3B_1 C4B_1 0.7(7) . .
C2B_1 C3B_1 C4B_1 C5B_1 0.5(7) . .
C3B_1 C4B_1 C5B_1 C6B_1 -1.0(7) . .
C2B_1 C1B_1 C6B_1 C5B_1 0.7(6) . .
N1B_1 C1B_1 C6B_1 C5B_1 179.4(4) . .
C4B_1 C5B_1 C6B_1 C1B_1 0.4(7) . .
C1B_1 N1B_1 B1B_1 N1C_1 179.6(4) . .
B1A_1 N1B_1 B1B_1 N1C_1 -2.2(6) . .
C1B_1 N1B_1 B1B_1 C7B_1 -1.2(6) . .
B1A_1 N1B_1 B1B_1 C7B_1 177.0(4) . .
N1C_1 B1B_1 C7B_1 C12B_1 -74.6(6) . .
N1B_1 B1B_1 C7B_1 C12B_1 106.2(5) . .
N1C_1 B1B_1 C7B_1 C8B_1 105.2(5) . .
N1B_1 B1B_1 C7B_1 C8B_1 -73.9(6) . .
C12B_1 C7B_1 C8B_1 C9B_1 0.2(6) . .
B1B_1 C7B_1 C8B_1 C9B_1 -179.7(4) . .
C12B_1 C7B_1 C8B_1 C13B_1 179.1(4) . .
B1B_1 C7B_1 C8B_1 C13B_1 -0.8(6) . .
C7B_1 C8B_1 C9B_1 C10B_1 0.6(7) . .
C13B_1 C8B_1 C9B_1 C10B_1 -178.3(4) . .
C8B_1 C9B_1 C10B_1 C11B_1 -0.7(7) . .
C8B_1 C9B_1 C10B_1 C15B_1 179.9(5) . .
C9B_1 C10B_1 C11B_1 C12B_1 0.1(7) . .
C15B_1 C10B_1 C11B_1 C12B_1 179.5(5) . .
C10B_1 C11B_1 C12B_1 C7B_1 0.6(7) . .
C10B_1 C11B_1 C12B_1 C14B_1 -179.3(4) . .
C8B_1 C7B_1 C12B_1 C11B_1 -0.8(6) . .
B1B_1 C7B_1 C12B_1 C11B_1 179.1(4) . .
C8B_1 C7B_1 C12B_1 C14B_1 179.2(4) . .
B1B_1 C7B_1 C12B_1 C14B_1 -1.0(7) . .
C9B_1 C10B_1 C15B_1 C20B_1 157.0(5) . .
C11B_1 C10B_1 C15B_1 C20B_1 -22.3(8) . .
C9B_1 C10B_1 C15B_1 C16B_1 -24.9(8) . .
C11B_1 C10B_1 C15B_1 C16B_1 155.7(5) . .
C20B_1 C15B_1 C16B_1 C17B_1 -6.1(9) . .
C10B_1 C15B_1 C16B_1 C17B_1 175.8(6) . .
C15B_1 C16B_1 C17B_1 C18B_1 3.0(10) . .
C16B_1 C17B_1 C18B_1 C19B_1 2.0(10) . .
C16B_1 C17B_1 C18B_1 N2B_1 179.3(6) . .
C17B_1 C18B_1 C19B_1 C20B_1 -3.9(10) . .
N2B_1 C18B_1 C19B_1 C20B_1 178.6(6) . .
C18B_1 C19B_1 C20B_1 C15B_1 0.6(10) . .
C16B_1 C15B_1 C20B_1 C19B_1 4.2(9) . .
C10B_1 C15B_1 C20B_1 C19B_1 -177.7(6) . .
C17B_1 C18B_1 N2B_1 N3B_1 19.1(9) . .
C19B_1 C18B_1 N2B_1 N3B_1 -163.6(6) . .
C18B_1 N2B_1 N3B_1 C21B_1 -178.0(5) . .
N2B_1 N3B_1 C21B_1 C26B_1 17.8(8) . .
N2B_1 N3B_1 C21B_1 C22B_1 -163.0(6) . .
C26B_1 C21B_1 C22B_1 C23B_1 -0.1(10) . .
N3B_1 C21B_1 C22B_1 C23B_1 -179.5(6) . .
C21B_1 C22B_1 C23B_1 C24B_1 1.3(11) . .
C22B_1 C23B_1 C24B_1 C25B_1 -1.3(11) . .
C23B_1 C24B_1 C25B_1 C26B_1 0.1(11) . .
C22B_1 C21B_1 C26B_1 C25B_1 -1.0(10) . .
N3B_1 C21B_1 C26B_1 C25B_1 178.3(6) . .
C24B_1 C25B_1 C26B_1 C21B_1 1.0(10) . .
N1B_1 B1B_1 N1C_1 B1C_1 1.9(6) . .
C7B_1 B1B_1 N1C_1 B1C_1 -177.3(4) . .
N1B_1 B1B_1 N1C_1 C1C_1 -179.5(4) . .
C7B_1 B1B_1 N1C_1 C1C_1 1.3(6) . .
B1C_1 N1C_1 C1C_1 C6C_1 114.2(5) . .
B1B_1 N1C_1 C1C_1 C6C_1 -64.4(6) . .
B1C_1 N1C_1 C1C_1 C2C_1 -64.5(6) . .
B1B_1 N1C_1 C1C_1 C2C_1 116.9(5) . .
C6C_1 C1C_1 C2C_1 C3C_1 -2.8(7) . .
N1C_1 C1C_1 C2C_1 C3C_1 176.0(4) . .
C1C_1 C2C_1 C3C_1 C4C_1 1.8(8) . .
C2C_1 C3C_1 C4C_1 C5C_1 0.0(8) . .
C3C_1 C4C_1 C5C_1 C6C_1 -0.9(8) . .
C2C_1 C1C_1 C6C_1 C5C_1 1.9(8) . .
N1C_1 C1C_1 C6C_1 C5C_1 -176.8(5) . .
C4C_1 C5C_1 C6C_1 C1C_1 -0.1(8) . .
B1B_1 N1C_1 B1C_1 N1A_1 4.3(6) . .
C1C_1 N1C_1 B1C_1 N1A_1 -174.3(4) . .
B1B_1 N1C_1 B1C_1 C7C_1 -171.6(4) . .
C1C_1 N1C_1 B1C_1 C7C_1 9.8(6) . .
B1A_1 N1A_1 B1C_1 N1C_1 -10.7(6) . .
C1A_1 N1A_1 B1C_1 N1C_1 171.5(4) . .
B1A_1 N1A_1 B1C_1 C7C_1 165.3(4) . .
C1A_1 N1A_1 B1C_1 C7C_1 -12.5(6) . .
N1C_1 B1C_1 C7C_1 C12C_1 -70.3(6) . .
N1A_1 B1C_1 C7C_1 C12C_1 113.9(5) . .
N1C_1 B1C_1 C7C_1 C8C_1 109.5(5) . .
N1A_1 B1C_1 C7C_1 C8C_1 -66.3(6) . .
C12C_1 C7C_1 C8C_1 C9C_1 -1.4(6) . .
B1C_1 C7C_1 C8C_1 C9C_1 178.9(4) . .
C12C_1 C7C_1 C8C_1 C13C_1 175.0(4) . .
B1C_1 C7C_1 C8C_1 C13C_1 -4.8(6) . .
C7C_1 C8C_1 C9C_1 C10C_1 3.6(7) . .
C13C_1 C8C_1 C9C_1 C10C_1 -172.8(4) . .
C8C_1 C9C_1 C10C_1 C11C_1 -2.7(7) . .
C8C_1 C9C_1 C10C_1 C15C_1 171.3(4) . .
C8C_1 C9C_1 C10C_1 C15E_1 177.1(12) . .
C9C_1 C10C_1 C11C_1 C12C_1 -0.4(7) . .
C15C_1 C10C_1 C11C_1 C12C_1 -174.2(5) . .
C15E_1 C10C_1 C11C_1 C12C_1 179.7(12) . .
C10C_1 C11C_1 C12C_1 C7C_1 2.6(7) . .
C10C_1 C11C_1 C12C_1 C14C_1 -178.9(5) . .
C8C_1 C7C_1 C12C_1 C11C_1 -1.7(7) . .
B1C_1 C7C_1 C12C_1 C11C_1 178.0(4) . .
C8C_1 C7C_1 C12C_1 C14C_1 179.9(4) . .
B1C_1 C7C_1 C12C_1 C14C_1 -0.3(7) . .
C11C_1 C10C_1 C15C_1 C16C_1 -146.0(4) . .
C9C_1 C10C_1 C15C_1 C16C_1 40.2(6) . .
C11C_1 C10C_1 C15C_1 C20C_1 41.2(7) . .
C9C_1 C10C_1 C15C_1 C20C_1 -132.6(4) . .
C20C_1 C15C_1 C16C_1 C17C_1 0.0 . .
C10C_1 C15C_1 C16C_1 C17C_1 -172.8(5) . .
C15C_1 C16C_1 C17C_1 C18C_1 0.0 . .
C16C_1 C17C_1 C18C_1 C19C_1 0.0 . .
C16C_1 C17C_1 C18C_1 N2C_1 172.5(7) . .
C17C_1 C18C_1 C19C_1 C20C_1 0.0 . .
N2C_1 C18C_1 C19C_1 C20C_1 -173.3(6) . .
C18C_1 C19C_1 C20C_1 C15C_1 0.0 . .
C16C_1 C15C_1 C20C_1 C19C_1 0.0 . .
C10C_1 C15C_1 C20C_1 C19C_1 172.8(5) . .
C19C_1 C18C_1 N2C_1 N3C_1 179.1(9) . .
C17C_1 C18C_1 N2C_1 N3C_1 6.2(12) . .
C18C_1 N2C_1 N3C_1 C21C_1 -176.3(7) . .
N2C_1 N3C_1 C21C_1 C22C_1 1.2(14) . .
N2C_1 N3C_1 C21C_1 C26C_1 -178.9(10) . .
C26C_1 C21C_1 C22C_1 C23C_1 0.0 . .
N3C_1 C21C_1 C22C_1 C23C_1 179.9(7) . .
C21C_1 C22C_1 C23C_1 C24C_1 0.0 . .
C22C_1 C23C_1 C24C_1 C25C_1 0.0 . .
C23C_1 C24C_1 C25C_1 C26C_1 0.0 . .
C24C_1 C25C_1 C26C_1 C21C_1 0.0 . .
C22C_1 C21C_1 C26C_1 C25C_1 0.0 . .
N3C_1 C21C_1 C26C_1 C25C_1 -179.9(7) . .
C11C_1 C10C_1 C15E_1 C16E_1 -43.4(18) . .
C9C_1 C10C_1 C15E_1 C16E_1 136.7(13) . .
C11C_1 C10C_1 C15E_1 C20E_1 143.1(11) . .
C9C_1 C10C_1 C15E_1 C20E_1 -36.7(17) . .
C20E_1 C15E_1 C16E_1 C17E_1 0.0 . .
C10C_1 C15E_1 C16E_1 C17E_1 -173(2) . .
C15E_1 C16E_1 C17E_1 C18E_1 0.0 . .
C15E_1 C16E_1 C17E_1 C25E_1 178(3) . 3_567
C16E_1 C17E_1 C18E_1 C19E_1 0.0 . .
C25E_1 C17E_1 C18E_1 C19E_1 -176(5) 3_567 .
C16E_1 C17E_1 C18E_1 N2E_1 -174(2) . .
C25E_1 C17E_1 C18E_1 N2E_1 10(5) 3_567 .
C17E_1 C18E_1 C19E_1 C20E_1 0.0 . .
N2E_1 C18E_1 C19E_1 C20E_1 174(2) . .
C18E_1 C19E_1 C20E_1 C15E_1 0.0 . .
C16E_1 C15E_1 C20E_1 C19E_1 0.0 . .
C10C_1 C15E_1 C20E_1 C19E_1 173.7(19) . .
C17E_1 C18E_1 N2E_1 N3E_1 -149.0(18) . .
C19E_1 C18E_1 N2E_1 N3E_1 37(2) . .
C18E_1 N2E_1 N3E_1 C21E_1 176.8(16) . .
N2E_1 N3E_1 C21E_1 C22E_1 173.2(17) . .
N2E_1 N3E_1 C21E_1 C26E_1 -6.2(19) . .
C26E_1 C21E_1 C22E_1 C23E_1 0.0 . .
N3E_1 C21E_1 C22E_1 C23E_1 -179.4(8) . .
C21E_1 C22E_1 C23E_1 C24E_1 0.0 . .
C22E_1 C23E_1 C24E_1 C25E_1 0.0 . .
C23E_1 C24E_1 C25E_1 C26E_1 0.0 . .
C23E_1 C24E_1 C25E_1 C17E_1 -127(4) . 3_567
C24E_1 C25E_1 C26E_1 C21E_1 0.0 . .
C17E_1 C25E_1 C26E_1 C21E_1 151(3) 3_567 .
C22E_1 C21E_1 C26E_1 C25E_1 0.0 . .
N3E_1 C21E_1 C26E_1 C25E_1 179.4(9) . .
